data_7031240
loop_
_publ_author_name
'Derry Holaday, M. G.'
'Tarafdar, Gourav'
'Kumar, Arun'
'Reddy, M. L. P.'
'Srinivasan, A.'

_publ_section_title
;
 Exploring anagostic interactions in 5,15-porphodimethene metal complexes.
;
_journal_issue 21
_journal_name_full 'Dalton transactions (Cambridge, England : 2003)'
_journal_page_first 7699
_journal_page_last 7703
_journal_paper_doi 10.1039/c3dt53307g
_journal_volume 43
_journal_year 2014
_chemical_formula_sum 'C28 H30 N4 Ni'
_chemical_formula_weight 481.27
_chemical_name_systematic
;
?
;
_space_group_IT_number 14
_symmetry_cell_setting monoclinic
_symmetry_space_group_name_Hall '-P 2ybc'
_symmetry_space_group_name_H-M 'P 1 21/c 1'
_atom_sites_solution_hydrogens geom
_atom_sites_solution_primary direct
_atom_sites_solution_secondary difmap
_audit_creation_method SHELXL-97
_cell_angle_alpha 90.000(5)
_cell_angle_beta 103.165(5)
_cell_angle_gamma 90.000(5)
_cell_formula_units_Z 4
_cell_length_a 12.010(5)
_cell_length_b 14.987(5)
_cell_length_c 13.483(5)
_cell_measurement_reflns_used 9161
_cell_measurement_temperature 296(2)
_cell_measurement_theta_max 27.36
_cell_measurement_theta_min 2.61
_cell_volume 2363.1(15)
_computing_structure_refinement 'SHELXL-97 (Sheldrick, 1997)'
_diffrn_ambient_temperature 296(2)
_diffrn_measured_fraction_theta_full 0.998
_diffrn_measured_fraction_theta_max 0.998
_diffrn_radiation_monochromator graphite
_diffrn_radiation_source 'fine-focus sealed tube'
_diffrn_radiation_type MoK\a
_diffrn_radiation_wavelength 0.71073
_diffrn_reflns_av_R_equivalents 0.0447
_diffrn_reflns_av_sigmaI/netI 0.0355
_diffrn_reflns_limit_h_max 17
_diffrn_reflns_limit_h_min -17
_diffrn_reflns_limit_k_max 16
_diffrn_reflns_limit_k_min -21
_diffrn_reflns_limit_l_max 19
_diffrn_reflns_limit_l_min -19
_diffrn_reflns_number 43418
_diffrn_reflns_theta_full 30.58
_diffrn_reflns_theta_max 30.58
_diffrn_reflns_theta_min 2.06
_exptl_absorpt_coefficient_mu 0.845
_exptl_absorpt_correction_T_max 0.9432
_exptl_absorpt_correction_T_min 0.9054
_exptl_absorpt_correction_type empirical
_exptl_absorpt_process_details SADABS
_exptl_crystal_colour Brown
_exptl_crystal_density_diffrn 1.353
_exptl_crystal_density_method 'not measured'
_exptl_crystal_description cubic
_exptl_crystal_F_000 1016
_exptl_crystal_size_max 0.12
_exptl_crystal_size_mid 0.09
_exptl_crystal_size_min 0.07
_refine_diff_density_max 1.628
_refine_diff_density_min -0.414
_refine_diff_density_rms 0.067
_refine_ls_extinction_method none
_refine_ls_goodness_of_fit_ref 1.042
_refine_ls_hydrogen_treatment constr
_refine_ls_matrix_type full
_refine_ls_number_parameters 298
_refine_ls_number_reflns 7236
_refine_ls_number_restraints 0
_refine_ls_restrained_S_all 1.042
_refine_ls_R_factor_all 0.0705
_refine_ls_R_factor_gt 0.0462
_refine_ls_shift/su_max 0.001
_refine_ls_shift/su_mean 0.000
_refine_ls_structure_factor_coef Fsqd
_refine_ls_weighting_details 'calc w=1/[\s^2^(Fo^2^)+(0.0842P)^2^+0.4063P] where P=(Fo^2^+2Fc^2^)/3'
_refine_ls_weighting_scheme calc
_refine_ls_wR_factor_gt 0.1348
_refine_ls_wR_factor_ref 0.1484
_reflns_number_gt 5120
_reflns_number_total 7236
_reflns_threshold_expression >2sigma(I)
_cod_data_source_file c3dt53307g2.cif
_cod_data_source_block as_derry1
_cod_original_sg_symbol_Hall -P2ybc
_cod_original_sg_symbol_H-M P21/c
_cod_database_code 7031240

loop_
_symmetry_equiv_pos_as_xyz
'x, y, z'
'-x, y+1/2, -z+1/2'
'-x, -y, -z'
'x, -y-1/2, z-1/2'

loop_
_atom_site_label
_atom_site_type_symbol
_atom_site_fract_x
_atom_site_fract_y
_atom_site_fract_z
_atom_site_U_iso_or_equiv
_atom_site_adp_type
_atom_site_occupancy
_atom_site_symmetry_multiplicity
_atom_site_calc_flag
_atom_site_refinement_flags
Ni1 Ni 0.54147(2) 0.025219(16) 0.817659(19) 0.03461(10) Uani 1 1 d .
N1 N 0.67939(17) -0.03276(11) 0.80470(14) 0.0393(4) Uani 1 1 d .
N4 N 0.62907(16) 0.09348(11) 0.92692(12) 0.0351(4) Uani 1 1 d .
N2 N 0.45278(17) -0.04901(12) 0.71489(14) 0.0404(4) Uani 1 1 d .
N3 N 0.40456(16) 0.07812(11) 0.83745(13) 0.0368(4) Uani 1 1 d .
C21 C 0.3014(2) 0.08181(14) 0.77202(18) 0.0423(5) Uani 1 1 d .
C9 C 0.8089(2) 0.09294(14) 0.86709(17) 0.0405(5) Uani 1 1 d .
C28 C 0.7416(2) 0.10869(14) 0.94793(16) 0.0394(5) Uani 1 1 d .
C10 C 0.4776(2) 0.12343(14) 1.01462(16) 0.0426(5) Uani 1 1 d .
H10 H 0.4590 0.1385 1.0758 0.051 Uiso 1 1 calc R
C25 C 0.5904(2) 0.11578(14) 1.01410(15) 0.0395(5) Uani 1 1 d .
C13 C 0.7868(2) -0.00272(15) 0.83456(17) 0.0415(5) Uani 1 1 d .
C1 C 0.7616(2) 0.15329(16) 0.77322(18) 0.0454(5) Uani 1 1 d .
H1A H 0.6800 0.1434 0.7507 0.055 Uiso 1 1 calc R
H1B H 0.7731 0.2152 0.7939 0.055 Uiso 1 1 calc R
C11 C 0.2837(2) 0.05124(17) 0.66309(18) 0.0466(5) Uani 1 1 d .
C24 C 0.3890(2) 0.11030(14) 0.93067(17) 0.0421(5) Uani 1 1 d .
C27 C 0.7794(2) 0.13865(17) 1.04928(18) 0.0487(6) Uani 1 1 d .
H27 H 0.8542 0.1533 1.0815 0.058 Uiso 1 1 calc R
C14 C 0.8652(2) -0.07064(18) 0.8265(2) 0.0542(6) Uani 1 1 d .
H14 H 0.9445 -0.0660 0.8430 0.065 Uiso 1 1 calc R
C17 C 0.4854(2) -0.13475(15) 0.69131(17) 0.0470(6) Uani 1 1 d .
C18 C 0.3926(3) -0.17232(18) 0.6195(2) 0.0580(7) Uani 1 1 d .
H18 H 0.3897 -0.2294 0.5919 0.070 Uiso 1 1 calc R
C12 C 0.5927(2) -0.16875(15) 0.72262(18) 0.0498(6) Uani 1 1 d .
H12 H 0.6035 -0.2284 0.7080 0.060 Uiso 1 1 calc R
C22 C 0.2196(2) 0.11825(18) 0.8210(2) 0.0533(6) Uani 1 1 d .
H22 H 0.1432 0.1295 0.7912 0.064 Uiso 1 1 calc R
C23 C 0.2735(2) 0.13391(18) 0.9203(2) 0.0538(6) Uani 1 1 d .
H23 H 0.2402 0.1559 0.9712 0.065 Uiso 1 1 calc R
C20 C 0.3472(2) -0.03510(15) 0.66006(17) 0.0437(5) Uani 1 1 d .
C3 C 0.9373(2) 0.11002(18) 0.9097(2) 0.0550(6) Uani 1 1 d .
H3A H 0.9609 0.0781 0.9736 0.066 Uiso 1 1 calc R
H3B H 0.9791 0.0850 0.8626 0.066 Uiso 1 1 calc R
C19 C 0.3089(3) -0.11018(19) 0.5984(2) 0.0573(7) Uani 1 1 d .
H19 H 0.2390 -0.1159 0.5519 0.069 Uiso 1 1 calc R
C16 C 0.6870(2) -0.12155(15) 0.77448(18) 0.0479(6) Uani 1 1 d .
C26 C 0.6868(2) 0.14212(16) 1.09126(17) 0.0493(6) Uani 1 1 d .
H26 H 0.6865 0.1586 1.1577 0.059 Uiso 1 1 calc R
C2 C 0.8171(3) 0.1371(2) 0.6840(2) 0.0685(8) Uani 1 1 d .
H2A H 0.7834 0.1760 0.6288 0.103 Uiso 1 1 calc R
H2B H 0.8051 0.0762 0.6621 0.103 Uiso 1 1 calc R
H2C H 0.8976 0.1488 0.7048 0.103 Uiso 1 1 calc R
C15 C 0.8029(3) -0.14447(17) 0.7900(2) 0.0574(7) Uani 1 1 d .
H15 H 0.8319 -0.1999 0.7777 0.069 Uiso 1 1 calc R
C4 C 0.9715(3) 0.2073(2) 0.9280(3) 0.0737(9) Uani 1 1 d .
H4A H 1.0526 0.2112 0.9548 0.111 Uiso 1 1 calc R
H4B H 0.9323 0.2327 0.9759 0.111 Uiso 1 1 calc R
H4C H 0.9513 0.2395 0.8649 0.111 Uiso 1 1 calc R
C5 C 0.1555(3) 0.0401(2) 0.6148(2) 0.0678(8) Uani 1 1 d .
H5A H 0.1472 0.0232 0.5441 0.081 Uiso 1 1 calc R
H5B H 0.1187 0.0976 0.6156 0.081 Uiso 1 1 calc R
C7 C 0.3357(3) 0.1246(2) 0.6033(2) 0.0766(9) Uani 1 1 d .
H7A H 0.2897 0.1781 0.6009 0.092 Uiso 1 1 calc R
H7B H 0.4117 0.1388 0.6430 0.092 Uiso 1 1 calc R
C6 C 0.0915(3) -0.0287(3) 0.6659(3) 0.0844(11) Uani 1 1 d .
H6A H 0.0126 -0.0306 0.6303 0.127 Uiso 1 1 calc R
H6B H 0.0967 -0.0118 0.7355 0.127 Uiso 1 1 calc R
H6C H 0.1252 -0.0865 0.6637 0.127 Uiso 1 1 calc R
C8 C 0.3450(6) 0.1049(4) 0.5008(3) 0.156(3) Uani 1 1 d .
H8A H 0.3786 0.1549 0.4739 0.234 Uiso 1 1 calc R
H8B H 0.2703 0.0935 0.4590 0.234 Uiso 1 1 calc R
H8C H 0.3923 0.0532 0.5013 0.234 Uiso 1 1 calc R

loop_
_atom_site_aniso_label
_atom_site_aniso_U_11
_atom_site_aniso_U_22
_atom_site_aniso_U_33
_atom_site_aniso_U_23
_atom_site_aniso_U_13
_atom_site_aniso_U_12
Ni1 0.04837(19) 0.02697(14) 0.03149(15) -0.00133(9) 0.01538(12) 0.00190(10)
N1 0.0544(12) 0.0282(8) 0.0385(9) -0.0005(6) 0.0170(8) 0.0065(7)
N4 0.0475(10) 0.0289(8) 0.0312(8) 0.0004(6) 0.0141(7) 0.0024(7)
N2 0.0595(13) 0.0293(8) 0.0366(9) -0.0031(7) 0.0199(8) -0.0042(8)
N3 0.0487(11) 0.0300(8) 0.0353(8) -0.0001(6) 0.0173(8) -0.0005(7)
C21 0.0486(13) 0.0339(10) 0.0471(12) 0.0019(9) 0.0169(10) -0.0038(9)
C9 0.0434(12) 0.0375(11) 0.0412(11) 0.0049(8) 0.0109(9) 0.0072(9)
C28 0.0502(13) 0.0302(9) 0.0371(10) 0.0027(8) 0.0086(9) 0.0050(9)
C10 0.0648(15) 0.0327(10) 0.0361(10) -0.0010(8) 0.0236(10) -0.0003(10)
C25 0.0598(14) 0.0297(10) 0.0314(9) -0.0004(7) 0.0157(9) -0.0011(9)
C13 0.0516(14) 0.0375(10) 0.0372(10) 0.0043(9) 0.0136(9) 0.0128(10)
C1 0.0518(14) 0.0407(12) 0.0468(12) 0.0090(9) 0.0174(10) 0.0085(10)
C11 0.0528(14) 0.0465(12) 0.0410(12) 0.0035(10) 0.0118(10) -0.0031(10)
C24 0.0570(14) 0.0323(10) 0.0446(11) -0.0012(8) 0.0274(10) -0.0001(9)
C27 0.0556(15) 0.0470(13) 0.0400(11) -0.0024(9) 0.0036(10) 0.0001(11)
C14 0.0559(16) 0.0511(14) 0.0573(14) 0.0018(11) 0.0164(12) 0.0190(12)
C17 0.0706(17) 0.0329(11) 0.0440(12) -0.0080(9) 0.0262(11) -0.0066(10)
C18 0.0750(19) 0.0439(13) 0.0633(16) -0.0223(12) 0.0329(14) -0.0180(13)
C12 0.0798(18) 0.0298(10) 0.0470(12) -0.0040(9) 0.0293(12) 0.0013(11)
C22 0.0447(14) 0.0525(14) 0.0672(16) -0.0020(12) 0.0220(12) 0.0001(11)
C23 0.0563(16) 0.0527(14) 0.0606(15) -0.0068(11) 0.0302(13) 0.0011(11)
C20 0.0542(14) 0.0427(12) 0.0364(11) -0.0032(9) 0.0152(10) -0.0100(10)
C3 0.0449(14) 0.0521(14) 0.0669(16) 0.0007(12) 0.0105(12) 0.0077(11)
C19 0.0639(17) 0.0549(15) 0.0553(15) -0.0160(12) 0.0180(13) -0.0167(13)
C16 0.0708(17) 0.0322(11) 0.0464(12) -0.0004(9) 0.0251(11) 0.0102(10)
C26 0.0706(17) 0.0448(12) 0.0303(10) -0.0032(9) 0.0072(10) -0.0010(11)
C2 0.093(2) 0.0647(17) 0.0566(15) 0.0145(13) 0.0361(15) 0.0199(16)
C15 0.0760(19) 0.0407(13) 0.0584(15) -0.0013(11) 0.0210(13) 0.0209(12)
C4 0.0496(17) 0.0621(18) 0.106(3) -0.0036(17) 0.0106(16) -0.0052(13)
C5 0.0631(19) 0.0766(19) 0.0576(17) -0.0029(14) 0.0010(14) 0.0044(15)
C7 0.117(3) 0.0527(16) 0.0705(19) 0.0184(14) 0.0428(19) 0.0036(17)
C6 0.057(2) 0.098(3) 0.098(3) -0.030(2) 0.0169(19) -0.0168(17)
C8 0.278(8) 0.129(4) 0.079(3) 0.005(3) 0.077(4) -0.028(5)

loop_
_atom_type_symbol
_atom_type_description
_atom_type_scat_dispersion_real
_atom_type_scat_dispersion_imag
_atom_type_scat_source
C C 0.0033 0.0016 'International Tables Vol C Tables 4.2.6.8 and 6.1.1.4'
H H 0.0000 0.0000 'International Tables Vol C Tables 4.2.6.8 and 6.1.1.4'
N N 0.0061 0.0033 'International Tables Vol C Tables 4.2.6.8 and 6.1.1.4'
Ni Ni 0.3393 1.1124 'International Tables Vol C Tables 4.2.6.8 and 6.1.1.4'

loop_
_geom_angle_atom_site_label_1
_geom_angle_atom_site_label_2
_geom_angle_atom_site_label_3
_geom_angle
N3 Ni1 N4 90.60(8)
N3 Ni1 N2 89.28(8)
N4 Ni1 N2 176.15(7)
N3 Ni1 N1 176.48(7)
N4 Ni1 N1 88.70(8)
N2 Ni1 N1 91.18(9)
C13 N1 C16 106.53(19)
C13 N1 Ni1 127.92(14)
C16 N1 Ni1 124.99(17)
C28 N4 C25 107.11(17)
C28 N4 Ni1 127.63(14)
C25 N4 Ni1 123.26(15)
C20 N2 C17 107.34(19)
C20 N2 Ni1 128.13(15)
C17 N2 Ni1 124.23(17)
C21 N3 C24 106.45(19)
C21 N3 Ni1 128.42(15)
C24 N3 Ni1 124.59(16)
N3 C21 C22 110.1(2)
N3 C21 C11 122.0(2)
C22 C21 C11 127.9(2)
C13 C9 C28 105.64(18)
C13 C9 C3 111.29(19)
C28 C9 C3 111.0(2)
C13 C9 C1 108.03(19)
C28 C9 C1 109.80(18)
C3 C9 C1 110.9(2)
N4 C28 C27 110.3(2)
N4 C28 C9 120.04(19)
C27 C28 C9 129.7(2)
C25 C10 C24 124.5(2)
C10 C25 N4 123.1(2)
C10 C25 C26 128.1(2)
N4 C25 C26 108.1(2)
N1 C13 C14 110.4(2)
N1 C13 C9 120.17(19)
C14 C13 C9 129.3(2)
C2 C1 C9 114.0(2)
C20 C11 C21 109.1(2)
C20 C11 C5 111.0(2)
C21 C11 C5 110.5(2)
C20 C11 C7 108.9(2)
C21 C11 C7 107.6(2)
C5 C11 C7 109.6(2)
C10 C24 N3 123.4(2)
C10 C24 C23 127.2(2)
N3 C24 C23 109.1(2)
C26 C27 C28 107.6(2)
C15 C14 C13 107.0(2)
C12 C17 N2 124.6(2)
C12 C17 C18 127.3(2)
N2 C17 C18 107.6(2)
C19 C18 C17 107.5(2)
C17 C12 C16 125.0(2)
C23 C22 C21 107.4(2)
C22 C23 C24 106.9(2)
N2 C20 C19 110.1(2)
N2 C20 C11 122.9(2)
C19 C20 C11 127.0(2)
C4 C3 C9 115.6(2)
C18 C19 C20 107.4(2)
C12 C16 N1 122.2(2)
C12 C16 C15 128.4(2)
N1 C16 C15 108.5(2)
C27 C26 C25 106.9(2)
C14 C15 C16 107.4(2)
C11 C5 C6 115.9(3)
C8 C7 C11 118.3(3)

loop_
_geom_bond_atom_site_label_1
_geom_bond_atom_site_label_2
_geom_bond_distance
Ni1 N3 1.8982(19)
Ni1 N4 1.9020(18)
Ni1 N2 1.9026(19)
Ni1 N1 1.913(2)
N1 C13 1.338(3)
N1 C16 1.401(3)
N4 C28 1.335(3)
N4 C25 1.399(3)
N2 C20 1.331(3)
N2 C17 1.401(3)
N3 C21 1.349(3)
N3 C24 1.398(3)
C21 C22 1.412(3)
C21 C11 1.507(3)
C9 C13 1.505(3)
C9 C28 1.517(3)
C9 C3 1.539(3)
C9 C1 1.554(3)
C28 C27 1.412(3)
C10 C25 1.362(3)
C10 C24 1.380(3)
C25 C26 1.425(3)
C13 C14 1.408(3)
C1 C2 1.521(4)
C11 C20 1.507(4)
C11 C5 1.538(4)
C11 C7 1.574(4)
C24 C23 1.407(4)
C27 C26 1.359(4)
C14 C15 1.363(4)
C17 C12 1.361(4)
C17 C18 1.416(4)
C18 C19 1.352(4)
C12 C16 1.383(4)
C22 C23 1.368(4)
C20 C19 1.412(3)
C3 C4 1.520(4)
C16 C15 1.402(4)
C5 C6 1.540(5)
C7 C8 1.442(5)

loop_
_geom_torsion_atom_site_label_1
_geom_torsion_atom_site_label_2
_geom_torsion_atom_site_label_3
_geom_torsion_atom_site_label_4
_geom_torsion
N3 Ni1 N1 C13 -101.8(13)
N4 Ni1 N1 C13 -23.16(19)
N2 Ni1 N1 C13 160.70(19)
N3 Ni1 N1 C16 68.5(13)
N4 Ni1 N1 C16 147.12(18)
N2 Ni1 N1 C16 -29.02(18)
N3 Ni1 N4 C28 -163.52(17)
N2 Ni1 N4 C28 108.3(12)
N1 Ni1 N4 C28 19.93(17)
N3 Ni1 N4 C25 34.71(16)
N2 Ni1 N4 C25 -53.5(12)
N1 Ni1 N4 C25 -141.84(16)
N3 Ni1 N2 C20 22.63(19)
N4 Ni1 N2 C20 110.9(12)
N1 Ni1 N2 C20 -160.86(19)
N3 Ni1 N2 C17 -150.30(18)
N4 Ni1 N2 C17 -62.1(12)
N1 Ni1 N2 C17 26.22(18)
N4 Ni1 N3 C21 161.23(18)
N2 Ni1 N3 C21 -22.62(18)
N1 Ni1 N3 C21 -120.2(12)
N4 Ni1 N3 C24 -28.35(17)
N2 Ni1 N3 C24 147.80(17)
N1 Ni1 N3 C24 50.3(13)
C24 N3 C21 C22 1.5(2)
Ni1 N3 C21 C22 173.33(16)
C24 N3 C21 C11 -179.2(2)
Ni1 N3 C21 C11 -7.4(3)
C25 N4 C28 C27 1.6(2)
Ni1 N4 C28 C27 -162.51(16)
C25 N4 C28 C9 -178.54(18)
Ni1 N4 C28 C9 17.3(3)
C13 C9 C28 N4 -56.3(2)
C3 C9 C28 N4 -177.04(19)
C1 C9 C28 N4 60.0(3)
C13 C9 C28 C27 123.5(2)
C3 C9 C28 C27 2.8(3)
C1 C9 C28 C27 -120.2(3)
C24 C10 C25 N4 0.0(3)
C24 C10 C25 C26 168.6(2)
C28 N4 C25 C10 168.2(2)
Ni1 N4 C25 C10 -26.8(3)
C28 N4 C25 C26 -2.3(2)
Ni1 N4 C25 C26 162.63(15)
C16 N1 C13 C14 -1.2(3)
Ni1 N1 C13 C14 170.53(16)
C16 N1 C13 C9 176.91(19)
Ni1 N1 C13 C9 -11.4(3)
C28 C9 C13 N1 52.9(3)
C3 C9 C13 N1 173.5(2)
C1 C9 C13 N1 -64.6(3)
C28 C9 C13 C14 -129.4(3)
C3 C9 C13 C14 -8.8(3)
C1 C9 C13 C14 113.1(3)
C13 C9 C1 C2 -60.5(3)
C28 C9 C1 C2 -175.2(2)
C3 C9 C1 C2 61.7(3)
N3 C21 C11 C20 43.0(3)
C22 C21 C11 C20 -137.9(2)
N3 C21 C11 C5 165.4(2)
C22 C21 C11 C5 -15.5(3)
N3 C21 C11 C7 -75.0(3)
C22 C21 C11 C7 104.1(3)
C25 C10 C24 N3 7.2(3)
C25 C10 C24 C23 -166.3(2)
C21 N3 C24 C10 -174.6(2)
Ni1 N3 C24 C10 13.2(3)
C21 N3 C24 C23 -0.1(2)
Ni1 N3 C24 C23 -172.29(16)
N4 C28 C27 C26 -0.2(3)
C9 C28 C27 C26 179.9(2)
N1 C13 C14 C15 0.3(3)
C9 C13 C14 C15 -177.6(2)
C20 N2 C17 C12 171.5(2)
Ni1 N2 C17 C12 -14.3(3)
C20 N2 C17 C18 -0.6(2)
Ni1 N2 C17 C18 173.62(16)
C12 C17 C18 C19 -169.9(2)
N2 C17 C18 C19 1.9(3)
N2 C17 C12 C16 -5.9(4)
C18 C17 C12 C16 164.6(2)
N3 C21 C22 C23 -2.4(3)
C11 C21 C22 C23 178.4(2)
C21 C22 C23 C24 2.3(3)
C10 C24 C23 C22 172.9(2)
N3 C24 C23 C22 -1.4(3)
C17 N2 C20 C19 -0.9(3)
Ni1 N2 C20 C19 -174.81(17)
C17 N2 C20 C11 -178.5(2)
Ni1 N2 C20 C11 7.6(3)
C21 C11 C20 N2 -43.4(3)
C5 C11 C20 N2 -165.5(2)
C7 C11 C20 N2 73.8(3)
C21 C11 C20 C19 139.5(2)
C5 C11 C20 C19 17.4(3)
C7 C11 C20 C19 -103.4(3)
C13 C9 C3 C4 170.0(3)
C28 C9 C3 C4 -72.6(3)
C1 C9 C3 C4 49.7(3)
C17 C18 C19 C20 -2.4(3)
N2 C20 C19 C18 2.1(3)
C11 C20 C19 C18 179.6(2)
C17 C12 C16 N1 3.2(4)
C17 C12 C16 C15 -164.9(2)
C13 N1 C16 C12 -168.5(2)
Ni1 N1 C16 C12 19.5(3)
C13 N1 C16 C15 1.7(3)
Ni1 N1 C16 C15 -170.36(17)
C28 C27 C26 C25 -1.2(3)
C10 C25 C26 C27 -167.7(2)
N4 C25 C26 C27 2.2(3)
C13 C14 C15 C16 0.8(3)
C12 C16 C15 C14 167.8(3)
N1 C16 C15 C14 -1.5(3)
C20 C11 C5 C6 60.6(3)
C21 C11 C5 C6 -60.7(3)
C7 C11 C5 C6 -179.1(3)
C20 C11 C7 C8 52.7(5)
C21 C11 C7 C8 170.8(4)
C5 C11 C7 C8 -68.9(5)
